data_7223487
loop_
_publ_author_name
'Lei, Xiao-Wu'
'Yue, Cheng-Yang'
'Feng, Li-Juan'
'Han, Yong-Fang'
'Meng, Rong-Rong'
'Yang, Jiang-Tao'
'Ding, Hao'
'Gao, Chuan-Sheng'
'Wang, Chun-Yan'

_publ_section_title
;
 Syntheses, crystal structures and photocatalytic properties of four
 hybrid iodoargentates with zero- and two-dimensional structures
;
_journal_issue 3
_journal_name_full CrystEngComm
_journal_page_first 427
_journal_paper_doi 10.1039/C5CE01669J
_journal_volume 18
_journal_year 2016
_chemical_formula_sum 'C72 H48 Ag3 Fe2 I7 N12'
_chemical_formula_weight 2404.83
_chemical_name_systematic
; 
 ? 
;
_space_group_IT_number 167
_symmetry_cell_setting trigonal
_symmetry_space_group_name_Hall '-R 3 2"c'
_symmetry_space_group_name_H-M 'R -3 c :H'
_atom_sites_solution_hydrogens geom
_atom_sites_solution_primary direct
_atom_sites_solution_secondary difmap
_audit_creation_method SHELXL-97
_audit_update_record
;
2015-08-14 deposited with the CCDC.
2015-12-01 downloaded from the CCDC.
;
_cell_angle_alpha 90.00
_cell_angle_beta 90.00
_cell_angle_gamma 120.00
_cell_formula_units_Z 6
_cell_length_a 15.1612(16)
_cell_length_b 15.1612(16)
_cell_length_c 58.187(9)
_cell_measurement_temperature 293(2)
_cell_volume 11583(2)
_computing_cell_refinement 'APEX2 Software Suite (Bruker,2005)'
_computing_data_collection 'APEX2 Software Suite (Bruker,2005)'
_computing_data_reduction 'APEX2 Software Suite (Bruker,2005)'
_computing_structure_refinement 'SHELXL-97 (Sheldrick, 2008)'
_computing_structure_solution 'SHELXS-97 (Sheldrick, 2008)'
_diffrn_ambient_temperature 293(2)
_diffrn_measured_fraction_theta_full 0.992
_diffrn_measured_fraction_theta_max 0.992
_diffrn_measurement_device_type 'Bruker SMART CCD area detector'
_diffrn_measurement_method 'phi and omega scans'
_diffrn_radiation_monochromator graphite
_diffrn_radiation_source 'fine-focus sealed tube'
_diffrn_radiation_type MoK\a
_diffrn_radiation_wavelength 0.71073
_diffrn_reflns_av_R_equivalents 0.0235
_diffrn_reflns_av_sigmaI/netI 0.0119
_diffrn_reflns_limit_h_max 19
_diffrn_reflns_limit_h_min -19
_diffrn_reflns_limit_k_max 19
_diffrn_reflns_limit_k_min -19
_diffrn_reflns_limit_l_max 75
_diffrn_reflns_limit_l_min -75
_diffrn_reflns_number 28574
_diffrn_reflns_theta_full 27.47
_diffrn_reflns_theta_max 27.47
_diffrn_reflns_theta_min 2.69
_exptl_absorpt_coefficient_mu 3.961
_exptl_absorpt_correction_T_max 0.5126
_exptl_absorpt_correction_T_min 0.4952
_exptl_absorpt_correction_type multi-scan
_exptl_absorpt_process_details 'SADABS; Bruker, 2000'
_exptl_crystal_colour 'dark red'
_exptl_crystal_density_diffrn 2.069
_exptl_crystal_density_method 'not measured'
_exptl_crystal_description block
_exptl_crystal_F_000 6768
_exptl_crystal_size_max 0.15
_exptl_crystal_size_mid 0.15
_exptl_crystal_size_min 0.15
_refine_diff_density_max 1.882
_refine_diff_density_min -1.367
_refine_diff_density_rms 0.120
_refine_ls_extinction_coef 0
_refine_ls_extinction_method SHELXL
_refine_ls_goodness_of_fit_ref 1.068
_refine_ls_hydrogen_treatment mixed
_refine_ls_matrix_type full
_refine_ls_number_parameters 146
_refine_ls_number_reflns 2933
_refine_ls_number_restraints 0
_refine_ls_restrained_S_all 1.068
_refine_ls_R_factor_all 0.0403
_refine_ls_R_factor_gt 0.0375
_refine_ls_shift/su_max 0.001
_refine_ls_shift/su_mean 0.000
_refine_ls_structure_factor_coef Fsqd
_refine_ls_weighting_details 'calc w=1/[\s^2^(Fo^2^)+(0.1002P)^2^+59.0139P] where P=(Fo^2^+2Fc^2^)/3'
_refine_ls_weighting_scheme calc
_refine_ls_wR_factor_gt 0.1486
_refine_ls_wR_factor_ref 0.1518
_reflns_number_gt 2702
_reflns_number_total 2933
_reflns_threshold_expression >2sigma(I)
_cod_data_source_file c5ce01669j2.cif
_cod_data_source_block C72N12H48Fe2Ag3I7
_cod_depositor_comments 'Adding full bibliography for 7223487--7223490.cif.'
_cod_original_cell_volume 11583(3)
_cod_original_sg_symbol_H-M R-3c
_cod_database_code 7223487

loop_
_symmetry_equiv_pos_as_xyz
'x, y, z'
'-y, x-y, z'
'-x+y, -x, z'
'y, x, -z+1/2'
'x-y, -y, -z+1/2'
'-x, -x+y, -z+1/2'
'x+2/3, y+1/3, z+1/3'
'-y+2/3, x-y+1/3, z+1/3'
'-x+y+2/3, -x+1/3, z+1/3'
'y+2/3, x+1/3, -z+5/6'
'x-y+2/3, -y+1/3, -z+5/6'
'-x+2/3, -x+y+1/3, -z+5/6'
'x+1/3, y+2/3, z+2/3'
'-y+1/3, x-y+2/3, z+2/3'
'-x+y+1/3, -x+2/3, z+2/3'
'y+1/3, x+2/3, -z+7/6'
'x-y+1/3, -y+2/3, -z+7/6'
'-x+1/3, -x+y+2/3, -z+7/6'
'-x, -y, -z'
'y, -x+y, -z'
'x-y, x, -z'
'-y, -x, z-1/2'
'-x+y, y, z-1/2'
'x, x-y, z-1/2'
'-x+2/3, -y+1/3, -z+1/3'
'y+2/3, -x+y+1/3, -z+1/3'
'x-y+2/3, x+1/3, -z+1/3'
'-y+2/3, -x+1/3, z-1/6'
'-x+y+2/3, y+1/3, z-1/6'
'x+2/3, x-y+1/3, z-1/6'
'-x+1/3, -y+2/3, -z+2/3'
'y+1/3, -x+y+2/3, -z+2/3'
'x-y+1/3, x+2/3, -z+2/3'
'-y+1/3, -x+2/3, z+1/6'
'-x+y+1/3, y+2/3, z+1/6'
'x+1/3, x-y+2/3, z+1/6'

loop_
_atom_site_label
_atom_site_type_symbol
_atom_site_fract_x
_atom_site_fract_y
_atom_site_fract_z
_atom_site_U_iso_or_equiv
_atom_site_adp_type
_atom_site_occupancy
_atom_site_symmetry_multiplicity
_atom_site_calc_flag
_atom_site_refinement_flags
I1 I 1.3333 0.6667 -0.0833 0.0463(2) Uani 1 6 d S
I2 I 1.16888(4) 0.30830(3) -0.065614(7) 0.0659(2) Uani 1 1 d .
Fe1 Fe 0.6667 0.3333 -0.010943(15) 0.0240(2) Uani 1 3 d S
Ag1 Ag 1.3333 0.47704(5) -0.0833 0.0668(2) Uani 1 2 d S
N2 N 0.7407(2) 0.2803(2) -0.02908(6) 0.0284(6) Uani 1 1 d .
N1 N 0.6072(2) 0.3989(2) 0.00817(5) 0.0279(6) Uani 1 1 d .
C4 C 0.8923(3) 0.2644(3) -0.02720(7) 0.0377(8) Uani 1 1 d .
C5 C 0.8293(3) 0.2989(3) -0.01875(6) 0.0297(7) Uani 1 1 d .
C12 C 0.6409(3) 0.4971(3) 0.00164(6) 0.0294(7) Uani 1 1 d .
C1 C 0.7153(3) 0.2284(3) -0.04859(7) 0.0362(8) Uani 1 1 d .
H1 H 0.6554 0.2154 -0.0559 0.043 Uiso 1 1 calc .
C2 C 0.7747(4) 0.1924(4) -0.05860(8) 0.0452(10) Uani 1 1 d .
H2 H 0.7545 0.1567 -0.0724 0.054 Uiso 1 1 calc .
C11 C 0.6189(3) 0.5639(3) 0.01387(7) 0.0358(8) Uani 1 1 d .
C8 C 0.5478(3) 0.3641(3) 0.02666(6) 0.0333(8) Uani 1 1 d .
H8 H 0.5231 0.2968 0.0311 0.040 Uiso 1 1 calc .
C9 C 0.5211(3) 0.4251(4) 0.03966(7) 0.0405(9) Uani 1 1 d .
H9 H 0.4786 0.3980 0.0524 0.049 Uiso 1 1 calc .
C10 C 0.5575(4) 0.5246(4) 0.03365(8) 0.0419(10) Uani 1 1 d .
H10 H 0.5419 0.5660 0.0425 0.050 Uiso 1 1 calc .
C3 C 0.8633(4) 0.2096(4) -0.04812(9) 0.0487(11) Uani 1 1 d .
H3 H 0.9032 0.1856 -0.0547 0.058 Uiso 1 1 calc .
C7 C 0.6603(4) 0.6657(4) 0.00529(8) 0.0465(10) Uani 1 1 d .
H7 H 0.6496 0.7122 0.0135 0.056 Uiso 1 1 calc .
C6 C 0.9812(4) 0.2857(4) -0.01433(9) 0.0482(11) Uani 1 1 d .
H6 H 1.0233 0.2617 -0.0196 0.058 Uiso 1 1 calc .

loop_
_atom_site_aniso_label
_atom_site_aniso_U_11
_atom_site_aniso_U_22
_atom_site_aniso_U_33
_atom_site_aniso_U_23
_atom_site_aniso_U_13
_atom_site_aniso_U_12
I1 0.0488(3) 0.0488(3) 0.0413(4) 0.000 0.000 0.02438(14)
I2 0.0698(3) 0.0667(3) 0.0548(3) 0.00897(17) 0.02100(17) 0.0292(2)
Fe1 0.0263(3) 0.0263(3) 0.0194(4) 0.000 0.000 0.01313(14)
Ag1 0.0605(4) 0.0734(4) 0.0623(4) 0.00274(14) 0.0055(3) 0.03023(19)
N2 0.0312(15) 0.0284(14) 0.0238(14) 0.0008(11) 0.0018(11) 0.0136(12)
N1 0.0291(15) 0.0326(15) 0.0226(14) -0.0008(11) -0.0013(11) 0.0159(12)
C4 0.038(2) 0.043(2) 0.036(2) 0.0045(17) 0.0095(16) 0.0223(18)
C5 0.0300(17) 0.0314(17) 0.0274(16) 0.0047(13) 0.0050(13) 0.0151(14)
C12 0.0315(17) 0.0333(17) 0.0265(16) -0.0026(14) -0.0048(13) 0.0185(15)
C1 0.039(2) 0.039(2) 0.0306(18) -0.0031(15) 0.0031(15) 0.0193(17)
C2 0.050(2) 0.055(3) 0.034(2) -0.0107(18) 0.0044(18) 0.028(2)
C11 0.044(2) 0.041(2) 0.0316(18) -0.0067(15) -0.0070(16) 0.0277(18)
C8 0.0347(19) 0.0393(19) 0.0270(16) -0.0013(14) 0.0028(14) 0.0193(16)
C9 0.042(2) 0.053(2) 0.0307(18) -0.0034(17) 0.0043(16) 0.0270(19)
C10 0.050(2) 0.054(2) 0.035(2) -0.0099(18) -0.0026(18) 0.036(2)
C3 0.049(3) 0.061(3) 0.045(3) -0.007(2) 0.010(2) 0.034(2)
C7 0.066(3) 0.038(2) 0.047(2) -0.0081(18) -0.010(2) 0.035(2)
C6 0.040(2) 0.062(3) 0.054(3) 0.006(2) 0.008(2) 0.034(2)

loop_
_atom_type_symbol
_atom_type_description
_atom_type_scat_dispersion_real
_atom_type_scat_dispersion_imag
_atom_type_scat_source
C C 0.0033 0.0016 'International Tables Vol C Tables 4.2.6.8 and 6.1.1.4'
H H 0.0000 0.0000 'International Tables Vol C Tables 4.2.6.8 and 6.1.1.4'
N N 0.0061 0.0033 'International Tables Vol C Tables 4.2.6.8 and 6.1.1.4'
Ag Ag -0.8971 1.1015 'International Tables Vol C Tables 4.2.6.8 and 6.1.1.4'
Fe Fe 0.3463 0.8444 'International Tables Vol C Tables 4.2.6.8 and 6.1.1.4'
I I -0.4742 1.8119 'International Tables Vol C Tables 4.2.6.8 and 6.1.1.4'

loop_
_geom_angle_atom_site_label_1
_geom_angle_atom_site_label_2
_geom_angle_atom_site_label_3
_geom_angle
_geom_angle_site_symmetry_1
_geom_angle_site_symmetry_3
Ag1 I1 Ag1 120.0 3_775 2_755
Ag1 I1 Ag1 120.0 3_775 .
Ag1 I1 Ag1 120.0 2_755 .
N2 Fe1 N2 94.24(13) . 3_665
N2 Fe1 N2 94.24(13) . 2_655
N2 Fe1 N2 94.24(13) 3_665 2_655
N2 Fe1 N1 173.79(13) . .
N2 Fe1 N1 91.47(13) 3_665 .
N2 Fe1 N1 82.91(13) 2_655 .
N2 Fe1 N1 82.91(13) . 3_665
N2 Fe1 N1 173.79(13) 3_665 3_665
N2 Fe1 N1 91.47(13) 2_655 3_665
N1 Fe1 N1 91.63(13) . 3_665
N2 Fe1 N1 91.48(13) . 2_655
N2 Fe1 N1 82.91(13) 3_665 2_655
N2 Fe1 N1 173.79(13) 2_655 2_655
N1 Fe1 N1 91.63(13) . 2_655
N1 Fe1 N1 91.63(13) 3_665 2_655
I2 Ag1 I2 122.54(3) 12_764 .
I2 Ag1 I1 118.729(17) 12_764 .
I2 Ag1 I1 118.729(17) . .
C1 N2 C5 117.6(3) . .
C1 N2 Fe1 130.0(3) . .
C5 N2 Fe1 112.3(2) . .
C8 N1 C12 117.9(3) . .
C8 N1 Fe1 129.9(3) . .
C12 N1 Fe1 112.0(2) . .
C5 C4 C3 117.1(4) . .
C5 C4 C6 118.5(4) . .
C3 C4 C6 124.4(4) . .
N2 C5 C4 123.9(4) . .
N2 C5 C12 115.8(3) . 3_665
C4 C5 C12 120.4(4) . 3_665
N1 C12 C11 123.4(4) . .
N1 C12 C5 116.3(3) . 2_655
C11 C12 C5 120.4(4) . 2_655
N2 C1 C2 122.6(4) . .
C3 C2 C1 120.1(4) . .
C12 C11 C10 116.9(4) . .
C12 C11 C7 117.7(4) . .
C10 C11 C7 125.4(4) . .
N1 C8 C9 122.4(4) . .
C10 C9 C8 120.0(4) . .
C9 C10 C11 119.5(4) . .
C2 C3 C4 118.8(4) . .
C6 C7 C11 121.5(4) 2_655 .
C7 C6 C4 121.4(4) 3_665 .

loop_
_geom_bond_atom_site_label_1
_geom_bond_atom_site_label_2
_geom_bond_distance
_geom_bond_site_symmetry_2
I1 Ag1 2.8749(8) 3_775
I1 Ag1 2.8750(8) 2_755
I1 Ag1 2.8750(8) .
I2 Ag1 2.7287(6) .
Fe1 N2 1.980(3) .
Fe1 N2 1.980(3) 3_665
Fe1 N2 1.980(3) 2_655
Fe1 N1 1.983(3) .
Fe1 N1 1.983(3) 3_665
Fe1 N1 1.983(3) 2_655
Ag1 I2 2.7285(6) 12_764
N2 C1 1.325(5) .
N2 C5 1.366(5) .
N1 C8 1.331(5) .
N1 C12 1.364(5) .
C4 C5 1.390(5) .
C4 C3 1.414(7) .
C4 C6 1.431(7) .
C5 C12 1.426(5) 3_665
C12 C11 1.408(5) .
C12 C5 1.426(5) 2_655
C1 C2 1.393(6) .
C2 C3 1.376(7) .
C11 C10 1.411(6) .
C11 C7 1.435(6) .
C8 C9 1.403(6) .
C9 C10 1.366(7) .
C7 C6 1.344(8) 2_655
C6 C7 1.344(7) 3_665

loop_
_platon_squeeze_void_nr
_platon_squeeze_void_average_x
_platon_squeeze_void_average_y
_platon_squeeze_void_average_z
_platon_squeeze_void_volume
_platon_squeeze_void_count_electrons
1 0.000 0.000 0.000 262.1 17.8
2 0.000 0.000 0.500 262.1 18.3
3 0.333 0.667 0.167 258.8 18.5
4 0.333 0.667 0.667 258.9 18.1
5 0.667 0.333 0.333 258.9 18.1
6 0.667 0.333 0.833 258.8 18.5
